data_4035802
loop_
_publ_author_name
'Liu, Kun'
'Jiang, Hua-Jie'
'Li, Na'
'Li, Hui'
'Wang, Jing'
'Zhang, Zheng-Zhu'
'Yu, Jie'

_publ_section_title
;
 Enantioselective Bromocyclization of Tryptamines Induced by Chiral
 Co(III)-Complex-Templated Br\/onsted Acids under an Air Atmosphere.
;
_journal_issue 12
_journal_name_full 'The Journal of organic chemistry'
_journal_page_first 6815
_journal_page_last 6823
_journal_paper_doi 10.1021/acs.joc.8b01196
_journal_volume 83
_journal_year 2018
_chemical_absolute_configuration ad
_chemical_formula_sum 'C20 H27 Br N2 O4'
_chemical_formula_weight 439.34
_space_group_crystal_system orthorhombic
_space_group_IT_number 19
_space_group_name_Hall 'P 2ac 2ab'
_space_group_name_H-M_alt 'P 21 21 21'
_atom_sites_solution_hydrogens geom
_audit_creation_method SHELXL-2013
_cell_angle_alpha 90
_cell_angle_beta 90
_cell_angle_gamma 90
_cell_formula_units_Z 4
_cell_length_a 9.93050(10)
_cell_length_b 12.05900(10)
_cell_length_c 18.5891(2)
_cell_measurement_reflns_used 6061
_cell_measurement_temperature 290(2)
_cell_measurement_theta_max 71.1880
_cell_measurement_theta_min 3.6760
_cell_volume 2226.08(4)
_computing_cell_refinement 'CrysAlisPro (Rigaku OD, 2015)'
_computing_data_collection 'CrysAlisPro (Rigaku OD, 2015)'
_computing_data_reduction 'CrysAlisPro (Rigaku OD, 2015)'
_computing_molecular_graphics 'Ortep-3 (L. J. Farrugia, 2001)'
_computing_publication_material SHELXL-97
_computing_structure_refinement 'SHELXL-97 (Sheldrick, 1997)'
_computing_structure_solution 'SHELXS-97 (Sheldrick, 1997)'
_diffrn_ambient_temperature 290(2)
_diffrn_detector_area_resol_mean 5.2169
_diffrn_measured_fraction_theta_full 0.998
_diffrn_measured_fraction_theta_max 0.979
_diffrn_measurement_device_type 'SuperNova, Dual, Cu at zero, AtlasS2'
_diffrn_measurement_method '\w scans'
_diffrn_radiation_type CuK\a
_diffrn_radiation_wavelength 1.54184
_diffrn_reflns_av_R_equivalents 0.0209
_diffrn_reflns_av_unetI/netI 0.0255
_diffrn_reflns_Laue_measured_fraction_full 0.998
_diffrn_reflns_Laue_measured_fraction_max 0.979
_diffrn_reflns_limit_h_max 12
_diffrn_reflns_limit_h_min -8
_diffrn_reflns_limit_k_max 13
_diffrn_reflns_limit_k_min -14
_diffrn_reflns_limit_l_max 6
_diffrn_reflns_limit_l_min -22
_diffrn_reflns_number 7769
_diffrn_reflns_point_group_measured_fraction_full 0.997
_diffrn_reflns_point_group_measured_fraction_max 0.970
_diffrn_reflns_theta_full 67.684
_diffrn_reflns_theta_max 71.298
_diffrn_reflns_theta_min 4.370
_diffrn_source 'micro-focus sealed X-ray tube'
_exptl_absorpt_coefficient_mu 2.727
_exptl_absorpt_correction_T_max 1.00000
_exptl_absorpt_correction_T_min 0.50217
_exptl_absorpt_correction_type multi-scan
_exptl_absorpt_process_details
;
CrysAlisPro 1.171.38.43f (Rigaku Oxford Diffraction, 2015)
Empirical absorption correction using spherical harmonics,
 implemented in SCALE3 ABSPACK scaling algorithm.
;
_exptl_crystal_density_diffrn 1.311
_exptl_crystal_description block
_exptl_crystal_F_000 912
_exptl_crystal_size_max 0.280
_exptl_crystal_size_mid 0.270
_exptl_crystal_size_min 0.200
_refine_diff_density_max 0.337
_refine_diff_density_min -0.323
_refine_diff_density_rms 0.040
_refine_ls_abs_structure_details
;
 Flack x determined using 1703 quotients [(I+)-(I-)]/[(I+)+(I-)]
 (Parsons and Flack (2004), Acta Cryst. A60, s61).
;
_refine_ls_abs_structure_Flack -0.006(8)
_refine_ls_extinction_coef 0.0026(2)
_refine_ls_extinction_expression Fc^*^=kFc[1+0.001xFc^2^\l^3^/sin(2\q)]^-1/4^
_refine_ls_extinction_method SHELXL
_refine_ls_goodness_of_fit_ref 1.043
_refine_ls_hydrogen_treatment constr
_refine_ls_matrix_type full
_refine_ls_number_parameters 251
_refine_ls_number_reflns 4198
_refine_ls_number_restraints 0
_refine_ls_restrained_S_all 1.043
_refine_ls_R_factor_all 0.0306
_refine_ls_R_factor_gt 0.0297
_refine_ls_shift/su_max 0.000
_refine_ls_shift/su_mean 0.000
_refine_ls_structure_factor_coef Fsqd
_refine_ls_weighting_details 'w=1/[\s^2^(Fo^2^)+(0.0382P)^2^+0.4856P] where P=(Fo^2^+2Fc^2^)/3'
_refine_ls_weighting_scheme calc
_refine_ls_wR_factor_gt 0.0785
_refine_ls_wR_factor_ref 0.0793
_reflns_Friedel_coverage 0.740
_reflns_Friedel_fraction_full 0.995
_reflns_Friedel_fraction_max 0.959
_reflns_number_gt 4074
_reflns_number_total 4198
_reflns_threshold_expression 'I > 2\s(I)'
_cod_data_source_file jo8b01196_si_002.cif
_cod_data_source_block shelxl
_cod_database_code 4035802
_shelx_space_group_comment
;
The symmetry employed for this shelxl refinement is uniquely defined
by the following loop, which should always be used as a source of
symmetry information in preference to the above space-group names.
They are only intended as comments.
;
_shelx_estimated_absorpt_t_min 0.516
_shelx_estimated_absorpt_t_max 0.612
_shelxl_version_number 2013-4

loop_
_space_group_symop_operation_xyz
'x, y, z'
'-x+1/2, -y, z+1/2'
'-x, y+1/2, -z+1/2'
'x+1/2, -y+1/2, -z'

loop_
_atom_site_label
_atom_site_type_symbol
_atom_site_fract_x
_atom_site_fract_y
_atom_site_fract_z
_atom_site_U_iso_or_equiv
_atom_site_adp_type
_atom_site_occupancy
_atom_site_site_symmetry_order
_atom_site_calc_flag
_atom_site_refinement_flags_posn
_atom_site_refinement_flags_adp
Br1 Br 0.66501(4) 0.23966(3) 0.29253(2) 0.07205(16) Uani 1 1 d . .
O1 O 0.2360(3) 0.13371(19) 0.30887(13) 0.0603(6) Uani 1 1 d . .
N1 N 0.3140(2) 0.31153(18) 0.30271(11) 0.0413(5) Uani 1 1 d . .
O2 O 0.1804(2) 0.2615(2) 0.39305(12) 0.0653(6) Uani 1 1 d . .
O3 O 0.1773(2) 0.2335(2) 0.16173(12) 0.0682(6) Uani 1 1 d . .
N2 N 0.3520(3) 0.3469(2) 0.17471(12) 0.0518(6) Uani 1 1 d . .
C2 C 0.4966(3) 0.4276(2) 0.31187(13) 0.0418(6) Uani 1 1 d . .
C1 C 0.5324(3) 0.3462(2) 0.25461(15) 0.0452(6) Uani 1 1 d . .
C7 C 0.3693(3) 0.4045(2) 0.33917(13) 0.0406(6) Uani 1 1 d . .
O4 O 0.2179(4) 0.3656(3) 0.07779(15) 0.0945(10) Uani 1 1 d . .
C8 C 0.3968(3) 0.2886(2) 0.23944(13) 0.0404(6) Uani 1 1 d . .
H8 H 0.4077 0.2088 0.2311 0.048 Uiso 1 1 calc R U
C16 C 0.2415(3) 0.2256(3) 0.33371(15) 0.0458(6) Uani 1 1 d . .
C3 C 0.5710(4) 0.5157(3) 0.33813(16) 0.0516(7) Uani 1 1 d . .
H3 H 0.6558 0.5314 0.3195 0.062 Uiso 1 1 calc R U
C5 C 0.3915(4) 0.5565(3) 0.41965(16) 0.0625(9) Uani 1 1 d . .
H5 H 0.3568 0.6006 0.4563 0.075 Uiso 1 1 calc R U
C6 C 0.3146(4) 0.4686(3) 0.39373(15) 0.0529(7) Uani 1 1 d . .
H6 H 0.2297 0.4534 0.4124 0.063 Uiso 1 1 calc R U
C4 C 0.5174(4) 0.5800(3) 0.39253(16) 0.0609(9) Uani 1 1 d . .
H4 H 0.5664 0.6394 0.4109 0.073 Uiso 1 1 calc R U
C9 C 0.4481(5) 0.4310(3) 0.15012(16) 0.0647(10) Uani 1 1 d . .
H9A H 0.4230 0.5042 0.1672 0.078 Uiso 1 1 calc R U
H9B H 0.4537 0.4324 0.0980 0.078 Uiso 1 1 calc R U
C10 C 0.5791(4) 0.3936(3) 0.18298(17) 0.0601(9) Uani 1 1 d . .
H10A H 0.6404 0.4554 0.1898 0.072 Uiso 1 1 calc R U
H10B H 0.6226 0.3375 0.1537 0.072 Uiso 1 1 calc R U
C11 C 0.2448(4) 0.3187(3) 0.13351(17) 0.0611(9) Uani 1 1 d . .
C17 C 0.1017(4) 0.1855(4) 0.4392(2) 0.0781(12) Uani 1 1 d . .
C19 C -0.0183(5) 0.1443(6) 0.3997(3) 0.108(2) Uani 1 1 d . .
H19A H -0.0681 0.2061 0.3810 0.161 Uiso 1 1 calc R U
H19B H -0.0745 0.1026 0.4318 0.161 Uiso 1 1 calc R U
H19C H 0.0101 0.0976 0.3607 0.161 Uiso 1 1 calc R U
C18 C 0.1918(6) 0.0936(6) 0.4657(3) 0.121(2) Uani 1 1 d . .
H18A H 0.2030 0.0393 0.4284 0.182 Uiso 1 1 calc R U
H18B H 0.1517 0.0592 0.5071 0.182 Uiso 1 1 calc R U
H18C H 0.2780 0.1236 0.4786 0.182 Uiso 1 1 calc R U
C12 C 0.0508(4) 0.1935(5) 0.1296(2) 0.0894(15) Uani 1 1 d . .
C14 C 0.0808(7) 0.1449(6) 0.0552(3) 0.125(2) Uani 1 1 d . .
H14A H 0.1134 0.2024 0.0241 0.187 Uiso 1 1 calc R U
H14B H -0.0001 0.1138 0.0354 0.187 Uiso 1 1 calc R U
H14C H 0.1479 0.0879 0.0595 0.187 Uiso 1 1 calc R U
C20 C 0.0619(7) 0.2619(8) 0.5006(3) 0.136(3) Uani 1 1 d . .
H20A H 0.1415 0.2913 0.5229 0.204 Uiso 1 1 calc R U
H20B H 0.0107 0.2211 0.5355 0.204 Uiso 1 1 calc R U
H20C H 0.0082 0.3218 0.4823 0.204 Uiso 1 1 calc R U
C15 C 0.0079(6) 0.1057(7) 0.1809(3) 0.134(3) Uani 1 1 d . .
H15A H 0.0711 0.0456 0.1795 0.201 Uiso 1 1 calc R U
H15B H -0.0797 0.0790 0.1676 0.201 Uiso 1 1 calc R U
H15C H 0.0044 0.1359 0.2286 0.201 Uiso 1 1 calc R U
C13 C -0.0499(6) 0.2859(8) 0.1252(5) 0.153(3) Uani 1 1 d . .
H13A H -0.0483 0.3277 0.1692 0.229 Uiso 1 1 calc R U
H13B H -0.1382 0.2555 0.1181 0.229 Uiso 1 1 calc R U
H13C H -0.0276 0.3336 0.0857 0.229 Uiso 1 1 calc R U

loop_
_atom_site_aniso_label
_atom_site_aniso_U_11
_atom_site_aniso_U_22
_atom_site_aniso_U_33
_atom_site_aniso_U_23
_atom_site_aniso_U_13
_atom_site_aniso_U_12
Br1 0.0506(2) 0.0698(2) 0.0958(3) 0.0017(2) 0.00064(18) 0.01481(18)
O1 0.0618(14) 0.0507(12) 0.0685(14) 0.0101(10) 0.0049(11) -0.0085(10)
N1 0.0433(12) 0.0439(11) 0.0366(10) 0.0033(9) 0.0047(9) -0.0016(9)
O2 0.0655(14) 0.0768(15) 0.0536(12) 0.0115(11) 0.0221(10) -0.0093(14)
O3 0.0571(13) 0.0932(17) 0.0541(12) 0.0026(12) -0.0158(10) -0.0056(15)
N2 0.0683(17) 0.0527(13) 0.0343(11) 0.0044(9) -0.0024(11) 0.0000(13)
C2 0.0501(15) 0.0415(13) 0.0338(12) 0.0041(10) 0.0010(11) -0.0003(12)
C1 0.0454(16) 0.0464(14) 0.0437(14) 0.0004(11) 0.0070(12) -0.0027(13)
C7 0.0476(15) 0.0414(13) 0.0328(12) 0.0047(10) -0.0002(11) 0.0049(11)
O4 0.117(3) 0.111(2) 0.0559(14) 0.0177(15) -0.0274(16) 0.012(2)
C8 0.0482(14) 0.0370(13) 0.0359(12) -0.0005(10) 0.0033(11) 0.0002(11)
C16 0.0383(13) 0.0536(17) 0.0456(14) 0.0119(12) -0.0002(11) 0.0006(12)
C3 0.0625(19) 0.0487(16) 0.0436(15) 0.0049(12) -0.0036(14) -0.0086(14)
C5 0.099(3) 0.0516(17) 0.0369(14) -0.0063(13) -0.0006(16) 0.0128(17)
C6 0.0620(19) 0.0562(17) 0.0403(14) 0.0032(12) 0.0083(14) 0.0132(15)
C4 0.093(3) 0.0469(16) 0.0424(15) -0.0006(13) -0.0077(17) -0.0076(17)
C9 0.103(3) 0.0533(18) 0.0373(14) 0.0066(13) 0.0086(17) -0.0087(19)
C10 0.073(2) 0.0596(19) 0.0479(16) -0.0017(13) 0.0234(16) -0.0139(17)
C11 0.067(2) 0.075(2) 0.0412(16) -0.0024(15) -0.0047(15) 0.0138(19)
C17 0.062(2) 0.113(3) 0.059(2) 0.032(2) 0.0132(17) -0.019(2)
C19 0.058(2) 0.166(6) 0.099(3) 0.042(4) 0.001(2) -0.031(3)
C18 0.086(3) 0.165(6) 0.112(4) 0.093(4) -0.004(3) -0.013(4)
C12 0.054(2) 0.142(5) 0.072(2) -0.013(3) -0.0175(19) -0.004(3)
C14 0.124(5) 0.159(6) 0.091(3) -0.049(4) -0.023(4) -0.023(5)
C20 0.137(5) 0.188(7) 0.083(3) 0.011(4) 0.065(3) -0.033(5)
C15 0.094(4) 0.194(7) 0.115(4) 0.016(4) -0.034(3) -0.071(5)
C13 0.068(3) 0.205(9) 0.185(7) -0.022(7) -0.019(4) 0.035(5)

loop_
_atom_type_symbol
_atom_type_description
_atom_type_scat_dispersion_real
_atom_type_scat_dispersion_imag
_atom_type_scat_source
C C 0.0181 0.0091 'International Tables Vol C Tables 4.2.6.8 and 6.1.1.4'
H H 0.0000 0.0000 'International Tables Vol C Tables 4.2.6.8 and 6.1.1.4'
Br Br -0.6763 1.2805 'International Tables Vol C Tables 4.2.6.8 and 6.1.1.4'
N N 0.0311 0.0180 'International Tables Vol C Tables 4.2.6.8 and 6.1.1.4'
O O 0.0492 0.0322 'International Tables Vol C Tables 4.2.6.8 and 6.1.1.4'

loop_
_geom_angle_atom_site_label_1
_geom_angle_atom_site_label_2
_geom_angle_atom_site_label_3
_geom_angle
C16 N1 C7 126.3(2)
C16 N1 C8 119.0(2)
C7 N1 C8 108.4(2)
C16 O2 C17 121.3(3)
C11 O3 C12 121.4(3)
C11 N2 C8 125.7(3)
C11 N2 C9 120.6(3)
C8 N2 C9 113.0(3)
C3 C2 C7 120.7(3)
C3 C2 C1 129.1(3)
C7 C2 C1 110.2(2)
C2 C1 C10 116.7(2)
C2 C1 C8 102.7(2)
C10 C1 C8 106.0(2)
C2 C1 Br1 109.5(2)
C10 C1 Br1 110.8(2)
C8 C1 Br1 110.83(19)
C6 C7 C2 120.8(3)
C6 C7 N1 129.6(3)
C2 C7 N1 109.6(2)
N1 C8 N2 113.6(2)
N1 C8 C1 105.0(2)
N2 C8 C1 101.5(2)
N1 C8 H8 112.0
N2 C8 H8 112.0
C1 C8 H8 112.0
O1 C16 O2 126.6(3)
O1 C16 N1 123.6(3)
O2 C16 N1 109.8(3)
C4 C3 C2 119.0(3)
C4 C3 H3 120.5
C2 C3 H3 120.5
C4 C5 C6 121.9(3)
C4 C5 H5 119.1
C6 C5 H5 119.1
C7 C6 C5 117.6(3)
C7 C6 H6 121.2
C5 C6 H6 121.2
C5 C4 C3 120.1(3)
C5 C4 H4 119.9
C3 C4 H4 119.9
N2 C9 C10 103.2(3)
N2 C9 H9A 111.1
C10 C9 H9A 111.1
N2 C9 H9B 111.1
C10 C9 H9B 111.1
H9A C9 H9B 109.1
C9 C10 C1 101.8(3)
C9 C10 H10A 111.4
C1 C10 H10A 111.4
C9 C10 H10B 111.4
C1 C10 H10B 111.4
H10A C10 H10B 109.3
O4 C11 O3 125.9(4)
O4 C11 N2 122.7(4)
O3 C11 N2 111.5(3)
O2 C17 C19 110.1(3)
O2 C17 C18 109.4(3)
C19 C17 C18 113.1(5)
O2 C17 C20 101.4(4)
C19 C17 C20 111.4(5)
C18 C17 C20 110.8(5)
C17 C19 H19A 109.5
C17 C19 H19B 109.5
H19A C19 H19B 109.5
C17 C19 H19C 109.5
H19A C19 H19C 109.5
H19B C19 H19C 109.5
C17 C18 H18A 109.5
C17 C18 H18B 109.5
H18A C18 H18B 109.5
C17 C18 H18C 109.5
H18A C18 H18C 109.5
H18B C18 H18C 109.5
O3 C12 C15 102.6(3)
O3 C12 C13 110.3(5)
C15 C12 C13 111.9(6)
O3 C12 C14 109.0(4)
C15 C12 C14 111.3(6)
C13 C12 C14 111.4(5)
C12 C14 H14A 109.5
C12 C14 H14B 109.5
H14A C14 H14B 109.5
C12 C14 H14C 109.5
H14A C14 H14C 109.5
H14B C14 H14C 109.5
C17 C20 H20A 109.5
C17 C20 H20B 109.5
H20A C20 H20B 109.5
C17 C20 H20C 109.5
H20A C20 H20C 109.5
H20B C20 H20C 109.5
C12 C15 H15A 109.5
C12 C15 H15B 109.5
H15A C15 H15B 109.5
C12 C15 H15C 109.5
H15A C15 H15C 109.5
H15B C15 H15C 109.5
C12 C13 H13A 109.5
C12 C13 H13B 109.5
H13A C13 H13B 109.5
C12 C13 H13C 109.5
H13A C13 H13C 109.5
H13B C13 H13C 109.5

loop_
_geom_bond_atom_site_label_1
_geom_bond_atom_site_label_2
_geom_bond_distance
Br1 C1 1.970(3)
O1 C16 1.202(4)
N1 C16 1.387(4)
N1 C7 1.421(4)
N1 C8 1.462(3)
O2 C16 1.331(4)
O2 C17 1.479(4)
O3 C11 1.334(5)
O3 C12 1.472(5)
N2 C11 1.355(5)
N2 C8 1.463(3)
N2 C9 1.466(5)
C2 C3 1.383(4)
C2 C7 1.391(4)
C2 C1 1.491(4)
C1 C10 1.522(4)
C1 C8 1.541(4)
C7 C6 1.385(4)
O4 C11 1.210(4)
C8 H8 0.9800
C3 C4 1.381(5)
C3 H3 0.9300
C5 C4 1.378(6)
C5 C6 1.392(5)
C5 H5 0.9300
C6 H6 0.9300
C4 H4 0.9300
C9 C10 1.507(6)
C9 H9A 0.9700
C9 H9B 0.9700
C10 H10A 0.9700
C10 H10B 0.9700
C17 C19 1.485(6)
C17 C18 1.507(7)
C17 C20 1.520(9)
C19 H19A 0.9600
C19 H19B 0.9600
C19 H19C 0.9600
C18 H18A 0.9600
C18 H18B 0.9600
C18 H18C 0.9600
C12 C15 1.487(8)
C12 C13 1.500(9)
C12 C14 1.531(7)
C14 H14A 0.9600
C14 H14B 0.9600
C14 H14C 0.9600
C20 H20A 0.9600
C20 H20B 0.9600
C20 H20C 0.9600
C15 H15A 0.9600
C15 H15B 0.9600
C15 H15C 0.9600
C13 H13A 0.9600
C13 H13B 0.9600
C13 H13C 0.9600

loop_
_geom_torsion_atom_site_label_1
_geom_torsion_atom_site_label_2
_geom_torsion_atom_site_label_3
_geom_torsion_atom_site_label_4
_geom_torsion
C3 C2 C1 C10 -52.0(4)
C7 C2 C1 C10 128.0(3)
C3 C2 C1 C8 -167.5(3)
C7 C2 C1 C8 12.6(3)
C3 C2 C1 Br1 74.7(3)
C7 C2 C1 Br1 -105.2(2)
C3 C2 C7 C6 -0.6(4)
C1 C2 C7 C6 179.3(3)
C3 C2 C7 N1 179.2(2)
C1 C2 C7 N1 -0.8(3)
C16 N1 C7 C6 -41.0(4)
C8 N1 C7 C6 167.6(3)
C16 N1 C7 C2 139.1(3)
C8 N1 C7 C2 -12.3(3)
C16 N1 C8 N2 115.9(3)
C7 N1 C8 N2 -90.3(3)
C16 N1 C8 C1 -134.1(2)
C7 N1 C8 C1 19.7(3)
C11 N2 C8 N1 -76.6(4)
C9 N2 C8 N1 113.0(3)
C11 N2 C8 C1 171.3(3)
C9 N2 C8 C1 0.8(3)
C2 C1 C8 N1 -19.2(3)
C10 C1 C8 N1 -142.1(2)
Br1 C1 C8 N1 97.6(2)
C2 C1 C8 N2 99.3(2)
C10 C1 C8 N2 -23.7(3)
Br1 C1 C8 N2 -143.90(18)
C17 O2 C16 O1 4.0(5)
C17 O2 C16 N1 -176.7(3)
C7 N1 C16 O1 -153.6(3)
C8 N1 C16 O1 -4.8(4)
C7 N1 C16 O2 27.1(4)
C8 N1 C16 O2 175.8(2)
C7 C2 C3 C4 0.6(4)
C1 C2 C3 C4 -179.3(3)
C2 C7 C6 C5 0.3(4)
N1 C7 C6 C5 -179.6(3)
C4 C5 C6 C7 0.0(5)
C6 C5 C4 C3 0.0(5)
C2 C3 C4 C5 -0.3(5)
C11 N2 C9 C10 -148.8(3)
C8 N2 C9 C10 22.2(3)
N2 C9 C10 C1 -35.3(3)
C2 C1 C10 C9 -76.4(3)
C8 C1 C10 C9 37.1(3)
Br1 C1 C10 C9 157.4(2)
C12 O3 C11 O4 -6.0(6)
C12 O3 C11 N2 175.2(3)
C8 N2 C11 O4 -174.9(3)
C9 N2 C11 O4 -5.1(5)
C8 N2 C11 O3 4.0(5)
C9 N2 C11 O3 173.8(3)
C16 O2 C17 C19 -65.6(5)
C16 O2 C17 C18 59.3(5)
C16 O2 C17 C20 176.3(4)
C11 O3 C12 C15 -176.0(5)
C11 O3 C12 C13 -56.7(6)
C11 O3 C12 C14 66.0(6)
